data_7714205
loop_
_publ_author_name
'Kariyawasam, Rasika Janadari'
'Zibaseresht, Ramin'
'Polson, Matthew Ian James'
'Houlihan, Joanna C.C.'
'Wikaira, Jan L.'
'Hartshorn, Richard M.'

_publ_section_title
;
 Synthesis of Nitrogen Mustards on Cobalt(III)
;
_journal_name_full 'Dalton Transactions'
_journal_paper_doi 10.1039/D3DT01634J
_journal_year 2023
_chemical_formula_moiety 'C8 H22 Co N4 O2, F6 P'
_chemical_formula_sum 'C8 H22 Co F6 N4 O2 P'
_chemical_formula_weight 410.19
_space_group_crystal_system orthorhombic
_space_group_IT_number 60
_space_group_name_Hall '-P 2n 2ab'
_space_group_name_H-M_alt 'P b c n'
_atom_sites_solution_hydrogens mixed
_atom_sites_solution_primary dual
_audit_creation_date 2022-03-08
_audit_creation_method
;
Olex2 1.3
(compiled 2020.11.12 svn.r5f609507 for OlexSys, GUI svn.r6408)
;
_audit_update_record
;
2022-03-31 deposited with the CCDC.	2023-10-11 downloaded from the CCDC.
;
_cell_angle_alpha 90
_cell_angle_beta 90
_cell_angle_gamma 90
_cell_formula_units_Z 4
_cell_length_a 10.0855(6)
_cell_length_b 18.6517(10)
_cell_length_c 7.9440(4)
_cell_measurement_reflns_used 2613
_cell_measurement_temperature 120.01(10)
_cell_measurement_theta_max 76.1204
_cell_measurement_theta_min 4.3802
_cell_volume 1494.36(14)
_computing_cell_refinement
;
CrysAlisPro, Agilent Technologies,
Version 1.171.35.19 (release 27-10-2011 CrysAlis171 .NET)
(compiled Oct 27 2011,15:02:11)
;
_computing_data_collection
;
CrysAlisPro, Agilent Technologies,
Version 1.171.35.19 (release 27-10-2011 CrysAlis171 .NET)
(compiled Oct 27 2011,15:02:11)
;
_computing_data_reduction
;
CrysAlisPro, Agilent Technologies,
Version 1.171.35.19 (release 27-10-2011 CrysAlis171 .NET)
(compiled Oct 27 2011,15:02:11)
;
_computing_molecular_graphics 'Olex2 1.3 (Dolomanov et al., 2009)'
_computing_publication_material 'Olex2 1.3 (Dolomanov et al., 2009)'
_computing_structure_refinement 'SHELXL 2018/3 (Sheldrick, 2015)'
_computing_structure_solution 'SHELXT 2014/5 (Sheldrick, 2014)'
_diffrn_ambient_temperature 120.01(10)
_diffrn_detector_area_resol_mean 10.6501
_diffrn_measured_fraction_theta_full 1.000
_diffrn_measured_fraction_theta_max 1.000
_diffrn_measurement_device_type 'SuperNova, Dual, Cu at zero, Atlas'
_diffrn_measurement_method '\w scans'
_diffrn_radiation_type CuK\a
_diffrn_radiation_wavelength 1.54184
_diffrn_reflns_av_R_equivalents 0.0377
_diffrn_reflns_av_unetI/netI 0.0272
_diffrn_reflns_Laue_measured_fraction_full 1.000
_diffrn_reflns_Laue_measured_fraction_max 1.000
_diffrn_reflns_limit_h_max 12
_diffrn_reflns_limit_h_min -10
_diffrn_reflns_limit_k_max 22
_diffrn_reflns_limit_k_min -19
_diffrn_reflns_limit_l_max 9
_diffrn_reflns_limit_l_min -9
_diffrn_reflns_number 6525
_diffrn_reflns_point_group_measured_fraction_full 1.000
_diffrn_reflns_point_group_measured_fraction_max 1.000
_diffrn_reflns_theta_full 67.684
_diffrn_reflns_theta_max 68.424
_diffrn_reflns_theta_min 4.742
_exptl_absorpt_coefficient_mu 10.788
_exptl_absorpt_correction_T_max 1.00000
_exptl_absorpt_correction_T_min 0.60216
_exptl_absorpt_correction_type multi-scan
_exptl_absorpt_process_details
;
CrysAlisPro, Agilent Technologies,
Version 1.171.35.19 (release 27-10-2011 CrysAlis171 .NET)
(compiled Oct 27 2011,15:02:11)
;
_exptl_crystal_colour red
_exptl_crystal_colour_primary red
_exptl_crystal_density_diffrn 1.823
_exptl_crystal_description block
_exptl_crystal_F_000 840
_exptl_crystal_size_max 0.2612
_exptl_crystal_size_mid 0.2139
_exptl_crystal_size_min 0.0342
_refine_diff_density_max 0.356
_refine_diff_density_min -0.586
_refine_diff_density_rms 0.073
_refine_ls_extinction_method none
_refine_ls_goodness_of_fit_ref 1.059
_refine_ls_hydrogen_treatment mixed
_refine_ls_matrix_type full
_refine_ls_number_parameters 110
_refine_ls_number_reflns 1384
_refine_ls_number_restraints 0
_refine_ls_restrained_S_all 1.059
_refine_ls_R_factor_all 0.0394
_refine_ls_R_factor_gt 0.0350
_refine_ls_shift/su_max 0.000
_refine_ls_shift/su_mean 0.000
_refine_ls_structure_factor_coef Fsqd
_refine_ls_weighting_details 'w=1/[\s^2^(Fo^2^)+(0.0590P)^2^+0.4696P] where P=(Fo^2^+2Fc^2^)/3'
_refine_ls_weighting_scheme calc
_refine_ls_wR_factor_gt 0.0940
_refine_ls_wR_factor_ref 0.0973
_reflns_Friedel_coverage 0.000
_reflns_number_gt 1221
_reflns_number_total 1384
_reflns_threshold_expression 'I > 2\s(I)'
_cod_data_source_file d3dt01634j2.cif
_cod_data_source_block kjk33ab
_cod_database_code 7714205
_shelx_shelxl_version_number 2018/3
_shelx_space_group_comment
;
The symmetry employed for this shelxl refinement is uniquely defined
by the following loop, which should always be used as a source of
symmetry information in preference to the above space-group names.
They are only intended as comments.
;
_exptl_absorpt_special_details
;
Empirical absorption correction using spherical harmonics,
 implemented in SCALE3 ABSPACK scaling algorithm.
;
_olex2_refinement_description
;
1. Fixed Uiso
 At 1.2 times of:
  All C(H,H) groups
 At 1.5 times of:
  All N(H) groups, All N(H,H) groups
2.a Secondary CH2 refined with riding coordinates:
 C1(H1C,H1D), C2(H2A,H2B), C3(H3A,H3B), C4(H4A,H4B)
;
_olex2_submission_special_instructions 'No special instructions were received'

loop_
_space_group_symop_operation_xyz
'x, y, z'
'-x+1/2, -y+1/2, z+1/2'
'-x, y, -z+1/2'
'x+1/2, -y+1/2, -z'
'-x, -y, -z'
'x-1/2, y-1/2, -z-1/2'
'x, -y, z-1/2'
'-x-1/2, y-1/2, z'

loop_
_atom_site_label
_atom_site_type_symbol
_atom_site_fract_x
_atom_site_fract_y
_atom_site_fract_z
_atom_site_U_iso_or_equiv
_atom_site_adp_type
_atom_site_occupancy
_atom_site_site_symmetry_order
_atom_site_calc_flag
_atom_site_refinement_flags_posn
_atom_site_refinement_flags_adp
_atom_site_refinement_flags_occupancy
_atom_site_disorder_assembly
_atom_site_disorder_group
Co1 Co 0.500000 0.58398(2) 0.750000 0.01453(19) Uani 1 2 d S T P . .
P1 P 0.000000 0.63536(4) 0.250000 0.0186(2) Uani 1 2 d S T P . .
F1 F -0.00755(18) 0.69587(11) 0.1083(3) 0.0546(6) Uani 1 1 d . . . . .
F2 F 0.15735(17) 0.63582(13) 0.23689(17) 0.0499(6) Uani 1 1 d . . . . .
F3 F 0.00680(18) 0.57710(10) 0.3935(2) 0.0484(6) Uani 1 1 d . . . . .
O1 O 0.48132(16) 0.58361(8) 0.5112(2) 0.0203(4) Uani 1 1 d . . . . .
N2 N 0.3554(2) 0.65442(11) 0.75121(19) 0.0188(4) Uani 1 1 d . . . . .
H2 H 0.380(3) 0.6950(16) 0.800(4) 0.028 Uiso 1 1 d . U . . .
N1 N 0.3647(2) 0.51148(12) 0.7732(3) 0.0266(5) Uani 1 1 d . . . . .
H1A H 0.391(3) 0.4871(16) 0.863(4) 0.040 Uiso 1 1 d . U . . .
H1B H 0.368(3) 0.4829(17) 0.686(4) 0.040 Uiso 1 1 d . U . . .
C1 C 0.2307(3) 0.54409(16) 0.7882(4) 0.0363(6) Uani 1 1 d . . . . .
H1C H 0.177550 0.517053 0.867683 0.044 Uiso 1 1 calc R U . . .
H1D H 0.186379 0.543343 0.679854 0.044 Uiso 1 1 calc R U . . .
C2 C 0.2463(2) 0.62065(14) 0.8484(3) 0.0307(5) Uani 1 1 d . . . . .
H2A H 0.164460 0.646915 0.831133 0.037 Uiso 1 1 calc R U . . .
H2B H 0.267088 0.621305 0.967659 0.037 Uiso 1 1 calc R U . . .
C3 C 0.3166(2) 0.67119(11) 0.5728(3) 0.0215(5) Uani 1 1 d . . . . .
H3A H 0.297194 0.721891 0.561308 0.026 Uiso 1 1 calc R U . . .
H3B H 0.238090 0.644235 0.541784 0.026 Uiso 1 1 calc R U . . .
C4 C 0.4320(2) 0.65068(11) 0.4595(2) 0.0201(4) Uani 1 1 d . . . . .
H4A H 0.402569 0.648079 0.343429 0.024 Uiso 1 1 calc R U . . .
H4B H 0.501329 0.686591 0.467121 0.024 Uiso 1 1 calc R U . . .

loop_
_atom_site_aniso_label
_atom_site_aniso_U_11
_atom_site_aniso_U_22
_atom_site_aniso_U_33
_atom_site_aniso_U_23
_atom_site_aniso_U_13
_atom_site_aniso_U_12
Co1 0.0177(3) 0.0180(3) 0.0079(3) 0.000 -0.00272(16) 0.000
P1 0.0172(5) 0.0232(4) 0.0153(4) 0.000 -0.0027(2) 0.000
F1 0.0565(13) 0.0524(11) 0.0550(13) 0.0335(10) 0.0076(8) 0.0028(8)
F2 0.0183(9) 0.1071(17) 0.0243(8) -0.0097(8) -0.0012(5) 0.0022(9)
F3 0.0664(14) 0.0525(11) 0.0262(10) 0.0186(7) 0.0121(7) 0.0235(8)
O1 0.0268(8) 0.0247(9) 0.0093(8) -0.0007(5) -0.0030(6) 0.0027(6)
N2 0.0160(9) 0.0274(10) 0.0130(9) -0.0007(6) -0.0019(6) -0.0019(8)
N1 0.0366(12) 0.0279(10) 0.0154(9) 0.0048(8) -0.0094(8) -0.0112(9)
C1 0.0281(13) 0.0471(15) 0.0338(12) 0.0158(12) -0.0067(11) -0.0156(11)
C2 0.0190(11) 0.0537(14) 0.0195(10) 0.0087(10) 0.0028(9) -0.0033(10)
C3 0.0206(11) 0.0290(10) 0.0150(10) 0.0025(8) -0.0036(8) 0.0010(9)
C4 0.0241(11) 0.0250(10) 0.0113(9) 0.0017(7) -0.0029(8) -0.0009(9)

loop_
_atom_type_symbol
_atom_type_description
_atom_type_scat_dispersion_real
_atom_type_scat_dispersion_imag
_atom_type_scat_source
C C 0.0181 0.0091 'International Tables Vol C Tables 4.2.6.8 and 6.1.1.4'
H H 0.0000 0.0000 'International Tables Vol C Tables 4.2.6.8 and 6.1.1.4'
Co Co -2.3653 3.6143 'International Tables Vol C Tables 4.2.6.8 and 6.1.1.4'
F F 0.0727 0.0534 'International Tables Vol C Tables 4.2.6.8 and 6.1.1.4'
N N 0.0311 0.0180 'International Tables Vol C Tables 4.2.6.8 and 6.1.1.4'
O O 0.0492 0.0322 'International Tables Vol C Tables 4.2.6.8 and 6.1.1.4'
P P 0.2955 0.4335 'International Tables Vol C Tables 4.2.6.8 and 6.1.1.4'

loop_
_geom_angle_atom_site_label_1
_geom_angle_atom_site_label_2
_geom_angle_atom_site_label_3
_geom_angle
_geom_angle_site_symmetry_1
_geom_angle_site_symmetry_3
_geom_angle_publ_flag
O1 Co1 O1 179.59(9) . 3_656 ?
O1 Co1 N2 86.21(7) . . ?
O1 Co1 N2 94.07(7) 3_656 . ?
O1 Co1 N2 94.07(7) . 3_656 ?
O1 Co1 N2 86.21(7) 3_656 3_656 ?
O1 Co1 N1 88.42(8) . 3_656 ?
O1 Co1 N1 91.29(8) . . ?
O1 Co1 N1 91.29(8) 3_656 3_656 ?
O1 Co1 N1 88.42(8) 3_656 . ?
N2 Co1 N2 95.96(12) 3_656 . ?
N1 Co1 N2 174.14(8) 3_656 . ?
N1 Co1 N2 86.75(10) 3_656 3_656 ?
N1 Co1 N2 174.14(8) . 3_656 ?
N1 Co1 N2 86.75(10) . . ?
N1 Co1 N1 91.04(15) 3_656 . ?
F1 P1 F1 89.99(19) 3 . ?
F2 P1 F1 89.70(10) 3 . ?
F2 P1 F1 89.70(10) . 3 ?
F2 P1 F1 89.86(10) . . ?
F2 P1 F1 89.87(10) 3 3 ?
F2 P1 F2 179.39(19) 3 . ?
F3 P1 F1 178.53(12) 3 3 ?
F3 P1 F1 88.58(12) 3 . ?
F3 P1 F1 178.53(12) . . ?
F3 P1 F1 88.58(12) . 3 ?
F3 P1 F2 89.98(9) 3 . ?
F3 P1 F2 90.44(10) 3 3 ?
F3 P1 F2 90.44(10) . . ?
F3 P1 F2 89.98(9) . 3 ?
F3 P1 F3 92.86(16) 3 . ?
C4 O1 Co1 108.78(12) . . ?
Co1 N2 H2 112(2) . . ?
C2 N2 Co1 105.61(15) . . ?
C2 N2 H2 110(2) . . ?
C2 N2 C3 112.71(18) . . ?
C3 N2 Co1 109.15(13) . . ?
C3 N2 H2 108.0(19) . . ?
Co1 N1 H1A 103(2) . . ?
Co1 N1 H1B 109(2) . . ?
H1A N1 H1B 108(3) . . ?
C1 N1 Co1 111.32(16) . . ?
C1 N1 H1A 114(2) . . ?
C1 N1 H1B 111(2) . . ?
N1 C1 H1C 110.0 . . ?
N1 C1 H1D 110.0 . . ?
N1 C1 C2 108.5(2) . . ?
H1C C1 H1D 108.4 . . ?
C2 C1 H1C 110.0 . . ?
C2 C1 H1D 110.0 . . ?
N2 C2 C1 108.2(2) . . ?
N2 C2 H2A 110.1 . . ?
N2 C2 H2B 110.1 . . ?
C1 C2 H2A 110.1 . . ?
C1 C2 H2B 110.1 . . ?
H2A C2 H2B 108.4 . . ?
N2 C3 H3A 110.1 . . ?
N2 C3 H3B 110.1 . . ?
N2 C3 C4 107.85(17) . . ?
H3A C3 H3B 108.4 . . ?
C4 C3 H3A 110.1 . . ?
C4 C3 H3B 110.1 . . ?
O1 C4 C3 108.75(17) . . ?
O1 C4 H4A 109.9 . . ?
O1 C4 H4B 109.9 . . ?
C3 C4 H4A 109.9 . . ?
C3 C4 H4B 109.9 . . ?
H4A C4 H4B 108.3 . . ?

loop_
_geom_bond_atom_site_label_1
_geom_bond_atom_site_label_2
_geom_bond_distance
_geom_bond_site_symmetry_2
_geom_bond_publ_flag
Co1 O1 1.9065(17) . ?
Co1 O1 1.9065(17) 3_656 ?
Co1 N2 1.963(2) 3_656 ?
Co1 N2 1.963(2) . ?
Co1 N1 1.930(2) 3_656 ?
Co1 N1 1.930(2) . ?
P1 F1 1.5958(18) 3 ?
P1 F1 1.5957(18) . ?
P1 F2 1.5904(17) . ?
P1 F2 1.5903(17) 3 ?
P1 F3 1.5767(17) 3 ?
P1 F3 1.5768(17) . ?
O1 C4 1.407(2) . ?
N2 H2 0.88(3) . ?
N2 C2 1.484(3) . ?
N2 C3 1.503(2) . ?
N1 H1A 0.89(3) . ?
N1 H1B 0.87(3) . ?
N1 C1 1.486(4) . ?
C1 H1C 0.9700 . ?
C1 H1D 0.9700 . ?
C1 C2 1.514(4) . ?
C2 H2A 0.9700 . ?
C2 H2B 0.9700 . ?
C3 H3A 0.9700 . ?
C3 H3B 0.9700 . ?
C3 C4 1.520(3) . ?
C4 H4A 0.9700 . ?
C4 H4B 0.9700 . ?

loop_
_geom_torsion_atom_site_label_1
_geom_torsion_atom_site_label_2
_geom_torsion_atom_site_label_3
_geom_torsion_atom_site_label_4
_geom_torsion
_geom_torsion_site_symmetry_1
_geom_torsion_site_symmetry_2
_geom_torsion_site_symmetry_3
_geom_torsion_site_symmetry_4
_geom_torsion_publ_flag
Co1 O1 C4 C3 -46.43(18) . . . . ?
Co1 N2 C2 C1 -45.6(2) . . . . ?
Co1 N2 C3 C4 -20.8(2) . . . . ?
Co1 N1 C1 C2 -22.0(2) . . . . ?
N2 C3 C4 O1 43.8(2) . . . . ?
N1 C1 C2 N2 44.7(3) . . . . ?
C2 N2 C3 C4 -137.78(19) . . . . ?
C3 N2 C2 C1 73.4(2) . . . . ?
